data_7003527
loop_
_publ_author_name
'Wei, Xue-Hong'
'Farwell, James D.'
'Hitchcock, Peter B.'
'Lappert, Michael F.'

_publ_section_title
;
 Synthesis and structures of some new types of lithium \b-diketiminates
;
_journal_issue 8
_journal_name_full 'Dalton Transactions'
_journal_page_first 1073
_journal_page_last 1080
_journal_paper_doi 10.1039/b716888h
_journal_year 2008
_chemical_compound_source 'synthesis as described'
_chemical_formula_moiety 'C48 H84 Li2 N8 Si4'
_chemical_formula_sum 'C48 H84 Li2 N8 Si4'
_chemical_formula_weight 899.47
_chemical_name_common
;
((tmeda)Li(Me3SiNCPhCHC(NSiMe3)C6H4C(NSiMe3)NCPhCHSiMe3)Li(tmeda))
;
_space_group_IT_number 14
_symmetry_cell_setting monoclinic
_symmetry_Int_Tables_number 14
_symmetry_space_group_name_Hall '-P 2ybc'
_symmetry_space_group_name_H-M 'P 1 21/c 1'
_atom_sites_solution_hydrogens geom
_atom_sites_solution_primary direct
_atom_sites_solution_secondary difmap
_audit_conform_dict_location ftp://ftp.iucr.org/pub/cif_core.dic
_audit_conform_dict_name cif_core.dic
_audit_conform_dict_version 2.2
_audit_creation_date 2007-08-17T12:01:15-00:00
_audit_creation_method 'WinGX routine CIF_UPDATE'
_cell_angle_alpha 90
_cell_angle_beta 98.2150(10)
_cell_angle_gamma 90
_cell_formula_units_Z 4
_cell_length_a 18.5001(3)
_cell_length_b 14.7798(3)
_cell_length_c 21.7209(5)
_cell_measurement_reflns_used 17921
_cell_measurement_temperature 173(2)
_cell_measurement_theta_max 22.986
_cell_measurement_theta_min 3.705
_cell_measurement_wavelength 0.71073
_cell_volume 5878.2(2)
_computing_cell_refinement 'HKL Scalepack (Otwinowski & Minor 1997)'
_computing_data_collection 'Collect (Nonius BV, 1997-2000)'
_computing_data_reduction 'HKL Denzo and Scalepack (Otwinowski & Minor 1997)'
_computing_molecular_graphics 'Ortep-3 for Windows (Farrugia, 1997)'
_computing_publication_material 'WinGX publication routines (Farrugia, 1999)'
_computing_structure_refinement 'SHELXL-97 (Sheldrick, 1997)'
_computing_structure_solution 'SHELXS-97 (Sheldrick, 1997)'
_diffrn_ambient_temperature 173(2)
_diffrn_measured_fraction_theta_full 0.983
_diffrn_measured_fraction_theta_max 0.983
_diffrn_measurement_device '95mm CCD camera on \k-goniostat'
_diffrn_measurement_device_type KappaCCD
_diffrn_measurement_method CCD
_diffrn_radiation_monochromator graphite
_diffrn_radiation_probe x-ray
_diffrn_radiation_type MoK\a
_diffrn_radiation_wavelength 0.71073
_diffrn_reflns_av_R_equivalents 0.0618
_diffrn_reflns_limit_h_max 20
_diffrn_reflns_limit_h_min -20
_diffrn_reflns_limit_k_max 16
_diffrn_reflns_limit_k_min -16
_diffrn_reflns_limit_l_max 23
_diffrn_reflns_limit_l_min -23
_diffrn_reflns_number 27808
_diffrn_reflns_theta_full 23.03
_diffrn_reflns_theta_max 23.03
_diffrn_reflns_theta_min 3.75
_exptl_absorpt_coefficient_mu 0.136
_exptl_absorpt_correction_type none
_exptl_crystal_colour colourless
_exptl_crystal_density_diffrn 1.016
_exptl_crystal_density_method 'not measured'
_exptl_crystal_description prism
_exptl_crystal_F_000 1960
_exptl_crystal_size_max 0.4
_exptl_crystal_size_mid 0.4
_exptl_crystal_size_min 0.4
_refine_diff_density_max 0.462
_refine_diff_density_min -0.334
_refine_diff_density_rms 0.044
_refine_ls_extinction_method none
_refine_ls_goodness_of_fit_ref 1.026
_refine_ls_hydrogen_treatment constr
_refine_ls_matrix_type full
_refine_ls_number_parameters 563
_refine_ls_number_reflns 8053
_refine_ls_number_restraints 0
_refine_ls_restrained_S_all 1.026
_refine_ls_R_factor_all 0.0819
_refine_ls_R_factor_gt 0.0605
_refine_ls_shift/su_max 0.001
_refine_ls_shift/su_mean 0
_refine_ls_structure_factor_coef Fsqd
_refine_ls_weighting_details 'calc w=1/[\s^2^(Fo^2^)+(0.0592P)^2^+6.7885P] where P=(Fo^2^+2Fc^2^)/3'
_refine_ls_weighting_scheme calc
_refine_ls_wR_factor_gt 0.1424
_refine_ls_wR_factor_ref 0.1577
_reflns_number_gt 6243
_reflns_number_total 8053
_reflns_threshold_expression >2sigma(I)
_cod_data_source_file b716888h.txt
_cod_data_source_block (9)-dec102
_cod_original_sg_symbol_H-M P2(1)/c
_cod_database_code 7003527

loop_
_symmetry_equiv_pos_as_xyz
'x, y, z'
'-x, y+1/2, -z+1/2'
'-x, -y, -z'
'x, -y-1/2, z-1/2'

loop_
_atom_site_label
_atom_site_type_symbol
_atom_site_fract_x
_atom_site_fract_y
_atom_site_fract_z
_atom_site_U_iso_or_equiv
_atom_site_adp_type
_atom_site_occupancy
_atom_site_symmetry_multiplicity
_atom_site_calc_flag
_atom_site_refinement_flags
_atom_site_disorder_assembly
_atom_site_disorder_group
Li1 Li 0.1183(3) 0.3810(3) 0.1549(2) 0.0424(12) Uani 1 1 d . . .
Li2 Li 0.4746(3) 0.8823(4) 0.1791(3) 0.0542(15) Uani 1 1 d . . .
Si1 Si 0.17682(5) 0.31055(6) 0.29992(4) 0.0436(3) Uani 1 1 d . . .
Si2 Si 0.23955(5) 0.37924(7) 0.05735(4) 0.0494(3) Uani 1 1 d . . .
Si3 Si 0.50720(5) 0.71423(8) 0.07476(5) 0.0586(3) Uani 1 1 d . . .
Si4 Si 0.14574(5) 0.86688(7) 0.15711(5) 0.0520(3) Uani 1 1 d . . .
N1 N 0.16482(13) 0.39422(15) 0.24410(11) 0.0361(6) Uani 1 1 d . . .
N2 N 0.20120(13) 0.43294(16) 0.11534(11) 0.0368(6) Uani 1 1 d . . .
N3 N 0.45544(14) 0.7775(2) 0.11750(12) 0.0507(7) Uani 1 1 d . . .
N4 N 0.37362(13) 0.83184(18) 0.17676(11) 0.0402(6) Uani 1 1 d . . .
N5 N 0.01963(14) 0.46967(18) 0.13861(13) 0.0483(7) Uani 1 1 d . . .
N6 N 0.03790(17) 0.2773(2) 0.10930(15) 0.0612(8) Uani 1 1 d . . .
N7 N 0.4781(2) 1.0231(4) 0.1639(3) 0.132(2) Uani 1 1 d . . .
N8 N 0.54758(17) 0.9071(3) 0.25889(16) 0.0706(10) Uani 1 1 d . . .
C1 C 0.18393(15) 0.48092(19) 0.24970(13) 0.0323(7) Uani 1 1 d . . .
C2 C 0.20051(15) 0.53763(19) 0.20143(13) 0.0332(7) Uani 1 1 d . . .
H2 H 0.2023 0.6006 0.2104 0.04 Uiso 1 1 calc R . .
C3 C 0.21488(15) 0.51327(19) 0.14139(13) 0.0319(7) Uani 1 1 d . . .
C4 C 0.18905(17) 0.5255(2) 0.31266(14) 0.0387(7) Uani 1 1 d . . .
C5 C 0.13303(19) 0.5142(2) 0.34819(15) 0.0466(8) Uani 1 1 d . . .
H5 H 0.0906 0.4812 0.3317 0.056 Uiso 1 1 calc R . .
C6 C 0.1383(2) 0.5507(3) 0.40753(17) 0.0648(11) Uani 1 1 d . . .
H6 H 0.0992 0.5434 0.4311 0.078 Uiso 1 1 calc R . .
C7 C 0.1993(3) 0.5971(3) 0.43223(19) 0.0869(15) Uani 1 1 d . . .
H7 H 0.2035 0.6204 0.4734 0.104 Uiso 1 1 calc R . .
C8 C 0.2547(3) 0.6100(4) 0.39711(19) 0.0973(18) Uani 1 1 d . . .
H8 H 0.2971 0.6428 0.414 0.117 Uiso 1 1 calc R . .
C9 C 0.2494(2) 0.5757(3) 0.33769(16) 0.0640(11) Uani 1 1 d . . .
H9 H 0.2875 0.5866 0.3136 0.077 Uiso 1 1 calc R . .
C10 C 0.24759(19) 0.3330(3) 0.36888(17) 0.0586(10) Uani 1 1 d . . .
H10A H 0.2545 0.2786 0.3948 0.088 Uiso 1 1 calc R . .
H10B H 0.2315 0.3831 0.3932 0.088 Uiso 1 1 calc R . .
H10C H 0.2939 0.3492 0.3547 0.088 Uiso 1 1 calc R . .
C11 C 0.2080(2) 0.2094(2) 0.2598(2) 0.0710(12) Uani 1 1 d . . .
H11A H 0.2124 0.1577 0.2883 0.106 Uiso 1 1 calc R . .
H11B H 0.2556 0.222 0.2468 0.106 Uiso 1 1 calc R . .
H11C H 0.1725 0.1953 0.2232 0.106 Uiso 1 1 calc R . .
C12 C 0.0908(2) 0.2795(3) 0.3307(2) 0.0710(12) Uani 1 1 d . . .
H12A H 0.0758 0.3296 0.3556 0.107 Uiso 1 1 calc R . .
H12B H 0.0992 0.2253 0.3567 0.107 Uiso 1 1 calc R . .
H12C H 0.0521 0.2673 0.2959 0.107 Uiso 1 1 calc R . .
C13 C 0.3288(2) 0.4248(3) 0.04028(18) 0.0707(12) Uani 1 1 d . . .
H13A H 0.3461 0.3883 0.0077 0.106 Uiso 1 1 calc R . .
H13B H 0.3647 0.4225 0.0781 0.106 Uiso 1 1 calc R . .
H13C H 0.3223 0.4877 0.0261 0.106 Uiso 1 1 calc R . .
C14 C 0.2570(3) 0.2598(3) 0.0838(2) 0.0754(13) Uani 1 1 d . . .
H14A H 0.2937 0.2591 0.1211 0.113 Uiso 1 1 calc R . .
H14B H 0.275 0.2249 0.0507 0.113 Uiso 1 1 calc R . .
H14C H 0.2115 0.2328 0.0934 0.113 Uiso 1 1 calc R . .
C15 C 0.1754(2) 0.3780(3) -0.01829(17) 0.0731(12) Uani 1 1 d . . .
H15A H 0.1294 0.349 -0.012 0.11 Uiso 1 1 calc R . .
H15B H 0.1977 0.3441 -0.0495 0.11 Uiso 1 1 calc R . .
H15C H 0.1657 0.4402 -0.0327 0.11 Uiso 1 1 calc R . .
C16 C 0.24632(15) 0.58832(19) 0.10626(13) 0.0314(7) Uani 1 1 d . . .
C17 C 0.30195(15) 0.64518(19) 0.13340(13) 0.0319(7) Uani 1 1 d . . .
H17 H 0.3206 0.6373 0.1761 0.038 Uiso 1 1 calc R . .
C18 C 0.33093(15) 0.7128(2) 0.10024(13) 0.0335(7) Uani 1 1 d . . .
C19 C 0.30266(16) 0.7244(2) 0.03775(13) 0.0392(7) Uani 1 1 d . . .
H19 H 0.3231 0.7689 0.0138 0.047 Uiso 1 1 calc R . .
C20 C 0.24536(16) 0.6718(2) 0.01050(13) 0.0399(8) Uani 1 1 d . . .
H20 H 0.2247 0.6824 -0.0315 0.048 Uiso 1 1 calc R . .
C21 C 0.21780(16) 0.6038(2) 0.04414(13) 0.0360(7) Uani 1 1 d . . .
H21 H 0.1789 0.5671 0.0247 0.043 Uiso 1 1 calc R . .
C22 C 0.38845(16) 0.7761(2) 0.13139(13) 0.0381(7) Uani 1 1 d . . .
C23 C 0.30337(16) 0.8533(2) 0.18769(14) 0.0376(7) Uani 1 1 d . . .
C24 C 0.24276(17) 0.8632(2) 0.14602(15) 0.0448(8) Uani 1 1 d . . .
H24 H 0.2512 0.8692 0.1041 0.059(10) Uiso 1 1 calc R . .
C25 C 0.5853(2) 0.6683(3) 0.1282(2) 0.0840(13) Uani 1 1 d . . .
H25A H 0.6112 0.7179 0.1518 0.126 Uiso 1 1 calc R . .
H25B H 0.6187 0.6371 0.1041 0.126 Uiso 1 1 calc R . .
H25C H 0.5674 0.6255 0.157 0.126 Uiso 1 1 calc R . .
C26 C 0.5453(4) 0.7927(5) 0.0219(3) 0.174(4) Uani 1 1 d . . .
H26A H 0.5061 0.8142 -0.0099 0.262 Uiso 1 1 calc R . .
H26B H 0.5824 0.7613 0.0019 0.262 Uiso 1 1 calc R . .
H26C H 0.5677 0.8444 0.0457 0.262 Uiso 1 1 calc R . .
C27 C 0.4647(3) 0.6155(5) 0.0319(3) 0.172(4) Uani 1 1 d . . .
H27A H 0.5014 0.5836 0.0118 0.258 Uiso 1 1 calc R . .
H27B H 0.425 0.636 0.0002 0.258 Uiso 1 1 calc R . .
H27C H 0.4451 0.5746 0.061 0.258 Uiso 1 1 calc R . .
C28 C 0.30267(17) 0.8736(2) 0.25507(14) 0.0395(7) Uani 1 1 d . . .
C29 C 0.3314(2) 0.8135(2) 0.30085(16) 0.0613(10) Uani 1 1 d . . .
H29 H 0.3494 0.7567 0.2894 0.074 Uiso 1 1 calc R . .
C30 C 0.3344(3) 0.8349(3) 0.36326(18) 0.0882(15) Uani 1 1 d . . .
H30 H 0.3546 0.7931 0.3943 0.106 Uiso 1 1 calc R . .
C31 C 0.3082(3) 0.9166(3) 0.38000(19) 0.0822(14) Uani 1 1 d . . .
H31 H 0.3099 0.9315 0.4227 0.099 Uiso 1 1 calc R . .
C32 C 0.2799(2) 0.9759(3) 0.33595(18) 0.0691(11) Uani 1 1 d . . .
H32 H 0.2619 1.0325 0.3479 0.083 Uiso 1 1 calc R . .
C33 C 0.2767(2) 0.9554(2) 0.27360(16) 0.0534(9) Uani 1 1 d . . .
H33 H 0.2564 0.998 0.2431 0.064 Uiso 1 1 calc R . .
C34 C 0.0954(2) 0.8061(4) 0.0887(2) 0.0900(15) Uani 1 1 d . . .
H34A H 0.1018 0.8384 0.0505 0.135 Uiso 1 1 calc R . .
H34B H 0.0433 0.8035 0.0928 0.135 Uiso 1 1 calc R . .
H34C H 0.1146 0.7445 0.0871 0.135 Uiso 1 1 calc R . .
C35 C 0.1279(2) 0.8068(3) 0.2291(2) 0.0780(13) Uani 1 1 d . . .
H35A H 0.0752 0.8038 0.23 0.117 Uiso 1 1 calc R . .
H35B H 0.1514 0.8397 0.2657 0.117 Uiso 1 1 calc R . .
H35C H 0.1478 0.7453 0.2293 0.117 Uiso 1 1 calc R . .
C36 C 0.1070(3) 0.9826(3) 0.1578(3) 0.0958(16) Uani 1 1 d . . .
H36A H 0.1303 1.0151 0.1948 0.144 Uiso 1 1 calc R . .
H36B H 0.0543 0.9787 0.1588 0.144 Uiso 1 1 calc R . .
H36C H 0.1159 1.0151 0.1203 0.144 Uiso 1 1 calc R . .
C37 C -0.0418(2) 0.4098(3) 0.1150(2) 0.0685(11) Uani 1 1 d . . .
H37A H -0.0804 0.446 0.0901 0.082 Uiso 1 1 calc R . .
H37B H -0.0627 0.3841 0.1508 0.082 Uiso 1 1 calc R . .
C38 C -0.0199(2) 0.3332(3) 0.0755(2) 0.0825(14) Uani 1 1 d . . .
H38A H -0.0631 0.2949 0.0617 0.099 Uiso 1 1 calc R . .
H38B H -0.0027 0.3585 0.0379 0.099 Uiso 1 1 calc R . .
C39 C 0.0334(2) 0.5348(3) 0.09086(19) 0.0659(11) Uani 1 1 d . . .
H39A H 0.0749 0.5734 0.1072 0.099 Uiso 1 1 calc R . .
H39B H -0.01 0.5724 0.0793 0.099 Uiso 1 1 calc R . .
H39C H 0.0448 0.5022 0.0541 0.099 Uiso 1 1 calc R . .
C40 C 0.0029(2) 0.5188(3) 0.19337(19) 0.0679(11) Uani 1 1 d . . .
H40A H -0.0404 0.5566 0.1817 0.102 Uiso 1 1 calc R . .
H40B H 0.0445 0.5572 0.2096 0.102 Uiso 1 1 calc R . .
H40C H -0.0065 0.4755 0.2254 0.102 Uiso 1 1 calc R . .
C41 C 0.0577(3) 0.2092(3) 0.0645(2) 0.0959(16) Uani 1 1 d . . .
H41A H 0.0149 0.1719 0.0497 0.144 Uiso 1 1 calc R . .
H41B H 0.0969 0.1705 0.085 0.144 Uiso 1 1 calc R . .
H41C H 0.0742 0.24 0.0291 0.144 Uiso 1 1 calc R . .
C42 C 0.0138(3) 0.2281(3) 0.1608(2) 0.0807(13) Uani 1 1 d . . .
H42A H -0.0266 0.1877 0.1448 0.121 Uiso 1 1 calc R . .
H42B H -0.0027 0.2712 0.1901 0.121 Uiso 1 1 calc R . .
H42C H 0.0545 0.1924 0.1821 0.121 Uiso 1 1 calc R . .
C43 C 0.5232(7) 1.0520(4) 0.2264(5) 0.166(4) Uani 1 1 d . . .
H43A H 0.5677 1.0825 0.2162 0.2 Uiso 1 1 calc R . .
H43B H 0.4943 1.0985 0.2448 0.2 Uiso 1 1 calc R . .
C44 C 0.5442(5) 0.9941(7) 0.2694(6) 0.234(7) Uani 1 1 d . . .
H44A H 0.5117 1.0018 0.3016 0.28 Uiso 1 1 calc R . .
H44B H 0.5936 1.0129 0.2888 0.28 Uiso 1 1 calc R . .
C45 C 0.5212(5) 1.0455(7) 0.1152(4) 0.224(5) Uani 1 1 d . . .
H45A H 0.5178 1.1106 0.1068 0.337 Uiso 1 1 calc R . .
H45B H 0.5026 1.012 0.0773 0.337 Uiso 1 1 calc R . .
H45C H 0.5723 1.0289 0.1287 0.337 Uiso 1 1 calc R . .
C46 C 0.4034(5) 1.0511(6) 0.1465(9) 0.379(12) Uani 1 1 d . . .
H46A H 0.3821 1.0185 0.1089 0.569 Uiso 1 1 calc R . .
H46B H 0.4017 1.1163 0.1382 0.569 Uiso 1 1 calc R . .
H46C H 0.3754 1.0375 0.1804 0.569 Uiso 1 1 calc R . .
C47 C 0.6208(2) 0.8787(5) 0.2626(3) 0.121(2) Uani 1 1 d . . .
H47A H 0.6458 0.8882 0.305 0.181 Uiso 1 1 calc R . .
H47B H 0.6452 0.9139 0.2334 0.181 Uiso 1 1 calc R . .
H47C H 0.6223 0.8144 0.2521 0.181 Uiso 1 1 calc R . .
C48 C 0.5140(4) 0.8689(9) 0.3095(3) 0.232(6) Uani 1 1 d . . .
H48A H 0.4637 0.891 0.307 0.348 Uiso 1 1 calc R . .
H48B H 0.5419 0.8873 0.3494 0.348 Uiso 1 1 calc R . .
H48C H 0.5138 0.8028 0.3064 0.348 Uiso 1 1 calc R . .

loop_
_atom_site_aniso_label
_atom_site_aniso_U_11
_atom_site_aniso_U_22
_atom_site_aniso_U_33
_atom_site_aniso_U_23
_atom_site_aniso_U_13
_atom_site_aniso_U_12
Li1 0.044(3) 0.036(3) 0.044(3) 0.000(2) -0.005(2) -0.002(2)
Li2 0.042(3) 0.062(4) 0.056(4) 0.000(3) -0.003(3) -0.009(3)
Si1 0.0413(5) 0.0363(5) 0.0511(6) 0.0129(4) -0.0005(4) 0.0012(4)
Si2 0.0554(6) 0.0538(6) 0.0364(5) -0.0105(4) -0.0022(4) 0.0238(5)
Si3 0.0370(5) 0.0925(8) 0.0486(6) -0.0032(6) 0.0142(4) 0.0053(5)
Si4 0.0381(5) 0.0559(6) 0.0615(6) -0.0148(5) 0.0050(4) 0.0084(4)
N1 0.0373(14) 0.0295(13) 0.0403(14) 0.0035(11) 0.0017(11) 0.0011(11)
N2 0.0412(14) 0.0341(14) 0.0336(14) -0.0029(11) -0.0002(11) 0.0056(11)
N3 0.0322(15) 0.077(2) 0.0439(16) -0.0073(14) 0.0082(12) -0.0088(14)
N4 0.0326(14) 0.0556(16) 0.0330(14) -0.0053(13) 0.0072(11) -0.0061(12)
N5 0.0397(15) 0.0518(17) 0.0521(17) 0.0092(14) 0.0025(13) 0.0032(13)
N6 0.066(2) 0.0470(17) 0.065(2) 0.0028(16) -0.0108(16) -0.0089(15)
N7 0.076(3) 0.105(4) 0.217(6) 0.100(4) 0.023(3) -0.001(3)
N8 0.0506(19) 0.089(3) 0.069(2) -0.0225(19) -0.0038(16) -0.0120(18)
C1 0.0311(15) 0.0315(16) 0.0338(16) 0.0007(13) 0.0030(13) 0.0052(13)
C2 0.0386(17) 0.0277(15) 0.0335(16) 0.0000(13) 0.0063(13) 0.0037(13)
C3 0.0277(15) 0.0329(16) 0.0336(16) 0.0015(13) -0.0013(12) 0.0071(13)
C4 0.0487(19) 0.0341(16) 0.0352(17) 0.0031(14) 0.0127(15) 0.0011(15)
C5 0.053(2) 0.0474(19) 0.0419(19) 0.0046(16) 0.0152(16) 0.0072(16)
C6 0.082(3) 0.070(3) 0.050(2) 0.001(2) 0.035(2) 0.007(2)
C7 0.134(4) 0.088(3) 0.046(2) -0.023(2) 0.036(3) -0.032(3)
C8 0.129(4) 0.118(4) 0.051(3) -0.037(3) 0.035(3) -0.070(3)
C9 0.079(3) 0.076(3) 0.043(2) -0.0143(19) 0.0250(19) -0.034(2)
C10 0.050(2) 0.069(2) 0.054(2) 0.0200(19) -0.0013(17) 0.0073(19)
C11 0.086(3) 0.036(2) 0.087(3) 0.0065(19) -0.002(2) 0.012(2)
C12 0.058(2) 0.073(3) 0.080(3) 0.029(2) 0.002(2) -0.017(2)
C13 0.061(2) 0.100(3) 0.053(2) 0.002(2) 0.0165(19) 0.036(2)
C14 0.096(3) 0.051(2) 0.074(3) -0.017(2) -0.007(2) 0.032(2)
C15 0.086(3) 0.080(3) 0.047(2) -0.023(2) -0.013(2) 0.033(2)
C16 0.0312(15) 0.0350(16) 0.0289(16) -0.0027(13) 0.0074(12) 0.0072(13)
C17 0.0299(15) 0.0409(17) 0.0247(15) 0.0007(13) 0.0034(12) 0.0087(13)
C18 0.0289(15) 0.0441(17) 0.0291(16) -0.0010(14) 0.0094(13) 0.0025(14)
C19 0.0385(17) 0.0519(19) 0.0284(16) 0.0039(14) 0.0090(14) -0.0028(15)
C20 0.0389(17) 0.058(2) 0.0222(15) 0.0023(14) 0.0021(13) 0.0015(16)
C21 0.0328(16) 0.0461(18) 0.0283(16) -0.0032(14) 0.0016(13) 0.0023(14)
C22 0.0328(17) 0.0518(19) 0.0291(16) 0.0043(15) 0.0025(13) -0.0037(14)
C23 0.0403(18) 0.0381(17) 0.0356(17) -0.0028(14) 0.0093(14) -0.0052(14)
C24 0.0434(19) 0.050(2) 0.0411(19) -0.0049(15) 0.0067(15) 0.0022(16)
C25 0.077(3) 0.079(3) 0.096(3) 0.005(3) 0.010(3) 0.018(2)
C26 0.196(7) 0.192(7) 0.172(6) 0.129(6) 0.150(6) 0.127(6)
C27 0.059(3) 0.260(9) 0.195(7) -0.176(7) 0.016(4) 0.003(4)
C28 0.0417(18) 0.0399(18) 0.0386(18) -0.0027(15) 0.0115(14) -0.0103(14)
C29 0.098(3) 0.046(2) 0.043(2) 0.0032(17) 0.021(2) -0.003(2)
C30 0.161(5) 0.068(3) 0.040(2) 0.013(2) 0.026(3) 0.001(3)
C31 0.140(4) 0.071(3) 0.042(2) -0.013(2) 0.035(3) -0.022(3)
C32 0.098(3) 0.055(2) 0.057(3) -0.019(2) 0.022(2) -0.007(2)
C33 0.066(2) 0.048(2) 0.046(2) -0.0120(17) 0.0077(17) -0.0033(18)
C34 0.046(2) 0.127(4) 0.094(3) -0.044(3) 0.000(2) -0.001(3)
C35 0.050(2) 0.092(3) 0.096(3) -0.001(3) 0.026(2) -0.005(2)
C36 0.075(3) 0.075(3) 0.137(5) -0.004(3) 0.014(3) 0.030(3)
C37 0.043(2) 0.076(3) 0.082(3) 0.011(2) -0.007(2) -0.001(2)
C38 0.072(3) 0.077(3) 0.087(3) 0.006(3) -0.027(2) -0.012(2)
C39 0.045(2) 0.075(3) 0.074(3) 0.035(2) -0.0011(18) 0.0101(19)
C40 0.055(2) 0.075(3) 0.074(3) 0.004(2) 0.011(2) 0.019(2)
C41 0.124(4) 0.077(3) 0.084(3) -0.022(3) 0.003(3) -0.021(3)
C42 0.085(3) 0.069(3) 0.082(3) 0.004(2) -0.007(2) -0.019(2)
C43 0.274(12) 0.058(4) 0.183(8) -0.020(5) 0.089(8) -0.045(5)
C44 0.187(9) 0.126(7) 0.331(15) -0.098(9) -0.158(9) 0.042(7)
C45 0.202(9) 0.271(11) 0.188(8) 0.150(8) -0.014(7) -0.097(8)
C46 0.104(6) 0.113(6) 0.91(4) 0.210(13) 0.050(12) 0.031(5)
C47 0.052(3) 0.175(6) 0.128(5) -0.040(4) -0.015(3) 0.018(3)
C48 0.174(7) 0.454(17) 0.065(4) -0.020(6) 0.007(4) -0.193(10)

loop_
_atom_type_symbol
_atom_type_description
_atom_type_scat_dispersion_real
_atom_type_scat_dispersion_imag
_atom_type_scat_source
C C 0.0033 0.0016 'International Tables Vol C Tables 4.2.6.8 and 6.1.1.4'
H H 0 0 'International Tables Vol C Tables 4.2.6.8 and 6.1.1.4'
Li Li -0.0003 0.0001 'International Tables Vol C Tables 4.2.6.8 and 6.1.1.4'
N N 0.0061 0.0033 'International Tables Vol C Tables 4.2.6.8 and 6.1.1.4'
Si Si 0.0817 0.0704 'International Tables Vol C Tables 4.2.6.8 and 6.1.1.4'

loop_
_geom_angle_atom_site_label_1
_geom_angle_atom_site_label_2
_geom_angle_atom_site_label_3
_geom_angle
_geom_angle_site_symmetry_1
_geom_angle_site_symmetry_3
_geom_angle_publ_flag
N2 Li1 N1 97.3(2) . . ?
N2 Li1 N5 111.3(2) . . ?
N1 Li1 N5 108.8(3) . . ?
N2 Li1 N6 124.4(3) . . ?
N1 Li1 N6 130.6(3) . . ?
N5 Li1 N6 81.8(2) . . ?
N4 Li2 N3 68.1(2) . . ?
N4 Li2 N8 125.5(3) . . ?
N3 Li2 N8 135.4(3) . . ?
N4 Li2 N7 114.4(3) . . ?
N3 Li2 N7 130.6(4) . . ?
N8 Li2 N7 85.8(3) . . ?
N1 Si1 C11 105.31(16) . . ?
N1 Si1 C12 113.38(15) . . ?
C11 Si1 C12 107.9(2) . . ?
N1 Si1 C10 116.11(15) . . ?
C11 Si1 C10 106.76(18) . . ?
C12 Si1 C10 106.93(18) . . ?
N2 Si2 C13 116.50(16) . . ?
N2 Si2 C14 106.34(16) . . ?
C13 Si2 C14 106.4(2) . . ?
N2 Si2 C15 111.56(15) . . ?
C13 Si2 C15 107.1(2) . . ?
C14 Si2 C15 108.55(19) . . ?
N3 Si3 C26 106.8(2) . . ?
N3 Si3 C27 118.43(19) . . ?
C26 Si3 C27 110.9(4) . . ?
N3 Si3 C25 107.99(18) . . ?
C26 Si3 C25 106.8(3) . . ?
C27 Si3 C25 105.3(3) . . ?
C24 Si4 C36 114.37(19) . . ?
C24 Si4 C34 105.42(17) . . ?
C36 Si4 C34 107.5(2) . . ?
C24 Si4 C35 112.72(17) . . ?
C36 Si4 C35 108.5(2) . . ?
C34 Si4 C35 108.0(2) . . ?
C1 N1 Si1 128.4(2) . . ?
C1 N1 Li1 104.7(2) . . ?
Si1 N1 Li1 126.96(19) . . ?
C3 N2 Si2 130.6(2) . . ?
C3 N2 Li1 105.7(2) . . ?
Si2 N2 Li1 123.6(2) . . ?
C22 N3 Si3 137.5(2) . . ?
C22 N3 Li2 86.7(3) . . ?
Si3 N3 Li2 135.5(2) . . ?
C22 N4 C23 124.0(2) . . ?
C22 N4 Li2 87.7(2) . . ?
C23 N4 Li2 143.2(3) . . ?
C40 N5 C39 109.2(3) . . ?
C40 N5 C37 109.8(3) . . ?
C39 N5 C37 110.7(3) . . ?
C40 N5 Li1 115.2(2) . . ?
C39 N5 Li1 106.0(2) . . ?
C37 N5 Li1 105.9(2) . . ?
C42 N6 C38 112.7(4) . . ?
C42 N6 C41 107.3(3) . . ?
C38 N6 C41 106.5(3) . . ?
C42 N6 Li1 104.8(3) . . ?
C38 N6 Li1 103.0(3) . . ?
C41 N6 Li1 122.6(3) . . ?
C46 N7 C45 110.5(8) . . ?
C46 N7 C43 121.9(11) . . ?
C45 N7 C43 107.0(6) . . ?
C46 N7 Li2 105.9(4) . . ?
C45 N7 Li2 111.8(6) . . ?
C43 N7 Li2 99.1(4) . . ?
C44 N8 C47 110.6(6) . . ?
C44 N8 C48 102.3(9) . . ?
C47 N8 C48 110.6(6) . . ?
C44 N8 Li2 106.1(5) . . ?
C47 N8 Li2 120.2(4) . . ?
C48 N8 Li2 105.5(3) . . ?
N1 C1 C2 126.0(3) . . ?
N1 C1 C4 119.0(3) . . ?
C2 C1 C4 115.0(2) . . ?
N1 C1 Li1 46.65(18) . . ?
C2 C1 Li1 83.1(2) . . ?
C4 C1 Li1 154.2(2) . . ?
C1 C2 C3 128.6(3) . . ?
N2 C3 C2 124.9(3) . . ?
N2 C3 C16 120.5(2) . . ?
C2 C3 C16 114.6(2) . . ?
N2 C3 Li1 46.05(18) . . ?
C2 C3 Li1 82.5(2) . . ?
C16 C3 Li1 153.9(2) . . ?
C9 C4 C5 118.1(3) . . ?
C9 C4 C1 122.1(3) . . ?
C5 C4 C1 119.8(3) . . ?
C4 C5 C6 120.7(3) . . ?
C7 C6 C5 120.4(4) . . ?
C6 C7 C8 119.4(4) . . ?
C7 C8 C9 120.7(4) . . ?
C8 C9 C4 120.7(4) . . ?
C17 C16 C21 117.7(3) . . ?
C17 C16 C3 123.0(2) . . ?
C21 C16 C3 119.3(3) . . ?
C18 C17 C16 122.2(3) . . ?
C17 C18 C19 118.5(3) . . ?
C17 C18 C22 121.2(2) . . ?
C19 C18 C22 120.3(3) . . ?
C20 C19 C18 120.5(3) . . ?
C19 C20 C21 120.2(3) . . ?
C20 C21 C16 120.9(3) . . ?
N3 C22 N4 117.2(3) . . ?
N3 C22 C18 122.3(3) . . ?
N4 C22 C18 120.4(2) . . ?
N3 C22 Li2 59.6(2) . . ?
N4 C22 Li2 57.8(2) . . ?
C18 C22 Li2 177.0(3) . . ?
C24 C23 N4 128.3(3) . . ?
C24 C23 C28 120.9(3) . . ?
N4 C23 C28 110.6(3) . . ?
C23 C24 Si4 130.4(3) . . ?
C29 C28 C33 117.8(3) . . ?
C29 C28 C23 121.3(3) . . ?
C33 C28 C23 120.8(3) . . ?
C28 C29 C30 121.0(4) . . ?
C31 C30 C29 119.6(4) . . ?
C32 C31 C30 120.1(4) . . ?
C31 C32 C33 120.8(4) . . ?
C32 C33 C28 120.6(4) . . ?
N5 C37 C38 113.0(3) . . ?
N6 C38 C37 111.9(3) . . ?
C44 C43 N7 121.6(6) . . ?
C43 C44 N8 122.9(9) . . ?
C43 C44 Li2 79.5(5) . . ?
N8 C44 Li2 46.5(3) . . ?

loop_
_geom_bond_atom_site_label_1
_geom_bond_atom_site_label_2
_geom_bond_distance
_geom_bond_site_symmetry_2
_geom_bond_publ_flag
Li1 N2 2.014(6) . ?
Li1 N1 2.015(6) . ?
Li1 N5 2.235(6) . ?
Li1 N6 2.263(6) . ?
Li2 N4 2.005(6) . ?
Li2 N3 2.046(7) . ?
Li2 N8 2.071(6) . ?
Li2 N7 2.110(8) . ?
Si1 N1 1.724(2) . ?
Si1 C11 1.863(4) . ?
Si1 C12 1.870(4) . ?
Si1 C10 1.873(4) . ?
Si2 N2 1.725(2) . ?
Si2 C13 1.868(4) . ?
Si2 C14 1.870(4) . ?
Si2 C15 1.885(4) . ?
Si3 N3 1.705(3) . ?
Si3 C26 1.841(5) . ?
Si3 C27 1.845(6) . ?
Si3 C25 1.848(4) . ?
Si4 C24 1.846(3) . ?
Si4 C36 1.855(4) . ?
Si4 C34 1.866(4) . ?
Si4 C35 1.868(4) . ?
N1 C1 1.330(4) . ?
N2 C3 1.324(4) . ?
N3 C22 1.317(4) . ?
N4 C22 1.342(4) . ?
N4 C23 1.391(4) . ?
N5 C40 1.464(5) . ?
N5 C39 1.464(4) . ?
N5 C37 1.474(5) . ?
N6 C42 1.457(5) . ?
N6 C38 1.463(5) . ?
N6 C41 1.483(5) . ?
N7 C46 1.441(9) . ?
N7 C45 1.450(9) . ?
N7 C43 1.548(10) . ?
N8 C44 1.310(9) . ?
N8 C47 1.409(5) . ?
N8 C48 1.452(7) . ?
C1 C2 1.410(4) . ?
C1 C4 1.509(4) . ?
C2 C3 1.414(4) . ?
C3 C16 1.509(4) . ?
C4 C9 1.385(5) . ?
C4 C5 1.388(4) . ?
C5 C6 1.388(5) . ?
C6 C7 1.363(6) . ?
C7 C8 1.376(6) . ?
C8 C9 1.377(5) . ?
C16 C17 1.393(4) . ?
C16 C21 1.396(4) . ?
C17 C18 1.384(4) . ?
C18 C19 1.394(4) . ?
C18 C22 1.504(4) . ?
C19 C20 1.378(4) . ?
C20 C21 1.383(4) . ?
C23 C24 1.344(4) . ?
C23 C28 1.496(4) . ?
C28 C29 1.382(5) . ?
C28 C33 1.382(5) . ?
C29 C30 1.385(5) . ?
C30 C31 1.370(6) . ?
C31 C32 1.346(6) . ?
C32 C33 1.381(5) . ?
C37 C38 1.511(6) . ?
C43 C44 1.286(11) . ?
